data_2232941
loop_
_publ_author_name
'Hu, Xilan'
'Jiang, Qing'
'Wang, Daqi'
'Liu, Haifeng'

_publ_section_title
;
 Bis(2,4-dioxo-5,5-diphenylimidazolidinido-\k<i>N</i>^3^)bis(propane-1,3-diamine-\k^2^<i>N</i>,<i>N</i>')cobalt(II)
;
_journal_coeditor_code RZ2670
_journal_issue 12
_journal_name_full 'Acta Crystallographica Section E'
_journal_page_first m1885
_journal_paper_doi 10.1107/S1600536811050252
_journal_volume 67
_journal_year 2011
_chemical_formula_iupac '[Co (C15 H11 N2 O2)2 (C3 H10 N2)2]'
_chemical_formula_moiety 'C36 H42 Co N8 O4'
_chemical_formula_sum 'C36 H42 Co N8 O4'
_chemical_formula_weight 709.71
_chemical_melting_point_gt 534
_chemical_melting_point_lt 536
_chemical_name_systematic
;
Bis(2,4-dioxo-5,5-diphenylimidazolidinido-\k<i>N</i>^3^)bis(propane-1,3-
diamine-\k^2^<i>N</i>,<i>N</i>')cobalt(II)
;
_space_group_IT_number 14
_symmetry_cell_setting monoclinic
_symmetry_space_group_name_Hall '-P 2yn'
_symmetry_space_group_name_H-M 'P 1 21/n 1'
_atom_sites_solution_hydrogens geom
_atom_sites_solution_primary direct
_atom_sites_solution_secondary difmap
_audit_creation_method SHELXL-97
_cell_angle_alpha 90.00
_cell_angle_beta 102.363(2)
_cell_angle_gamma 90.00
_cell_formula_units_Z 2
_cell_length_a 10.0368(12)
_cell_length_b 8.7865(9)
_cell_length_c 20.684(2)
_cell_measurement_reflns_used 4059
_cell_measurement_temperature 298(2)
_cell_measurement_theta_max 27.932
_cell_measurement_theta_min 2.496
_cell_volume 1781.8(3)
_computing_cell_refinement 'SAINT (Siemens, 1996)'
_computing_data_collection 'SMART (Siemens, 1996)'
_computing_data_reduction 'SAINT (Siemens, 1996)'
_computing_molecular_graphics 'SHELXTL (Sheldrick, 2008)'
_computing_publication_material 'SHELXTL (Sheldrick, 2008)'
_computing_structure_refinement 'SHELXL97 (Sheldrick, 2008)'
_computing_structure_solution 'SHELXS97 (Sheldrick, 2008)'
_diffrn_ambient_temperature 298(2)
_diffrn_measured_fraction_theta_full 0.998
_diffrn_measured_fraction_theta_max 0.998
_diffrn_measurement_device_type 'Siemens SMART CCD area-detector'
_diffrn_measurement_method 'phi and omega scans'
_diffrn_radiation_monochromator graphite
_diffrn_radiation_source 'fine-focus sealed tube'
_diffrn_radiation_type MoK\a
_diffrn_radiation_wavelength 0.71073
_diffrn_reflns_av_R_equivalents 0.0264
_diffrn_reflns_av_sigmaI/netI 0.0271
_diffrn_reflns_limit_h_max 11
_diffrn_reflns_limit_h_min -11
_diffrn_reflns_limit_k_max 10
_diffrn_reflns_limit_k_min -10
_diffrn_reflns_limit_l_max 24
_diffrn_reflns_limit_l_min -19
_diffrn_reflns_number 8632
_diffrn_reflns_theta_full 25.01
_diffrn_reflns_theta_max 25.01
_diffrn_reflns_theta_min 2.02
_exptl_absorpt_coefficient_mu 0.532
_exptl_absorpt_correction_T_max 0.7959
_exptl_absorpt_correction_T_min 0.7769
_exptl_absorpt_correction_type multi-scan
_exptl_absorpt_process_details '(SADABS; Sheldrick, 1996)'
_exptl_crystal_colour orange
_exptl_crystal_density_diffrn 1.323
_exptl_crystal_density_method 'not measured'
_exptl_crystal_description Block
_exptl_crystal_F_000 746
_exptl_crystal_size_max 0.50
_exptl_crystal_size_mid 0.46
_exptl_crystal_size_min 0.45
_refine_diff_density_max 0.237
_refine_diff_density_min -0.215
_refine_ls_extinction_coef 0.0318(15)
_refine_ls_extinction_expression Fc^*^=kFc[1+0.001xFc^2^\l^3^/sin(2\q)]^-1/4^
_refine_ls_extinction_method 'SHELXL97 (Sheldrick, 2008)'
_refine_ls_goodness_of_fit_ref 1.045
_refine_ls_hydrogen_treatment constr
_refine_ls_matrix_type full
_refine_ls_number_parameters 224
_refine_ls_number_reflns 3130
_refine_ls_number_restraints 0
_refine_ls_restrained_S_all 1.045
_refine_ls_R_factor_all 0.0495
_refine_ls_R_factor_gt 0.0363
_refine_ls_shift/su_max 0.000
_refine_ls_shift/su_mean 0.000
_refine_ls_structure_factor_coef Fsqd
_refine_ls_weighting_details 'calc w=1/[\s^2^(Fo^2^)+(0.0364P)^2^+1.1953P] where P=(Fo^2^+2Fc^2^)/3'
_refine_ls_weighting_scheme calc
_refine_ls_wR_factor_gt 0.0847
_refine_ls_wR_factor_ref 0.0965
_reflns_number_gt 2536
_reflns_number_total 3130
_reflns_threshold_expression I>2sigma(I)
_cod_data_source_file rz2670.cif
_cod_data_source_block I
_cod_original_sg_symbol_H-M 'P 21/n'
_cod_database_code 2232941
_cod_database_fobs_code 2232941

loop_
_symmetry_equiv_pos_as_xyz
'x, y, z'
'-x+1/2, y+1/2, -z+1/2'
'-x, -y, -z'
'x-1/2, -y-1/2, z-1/2'

loop_
_atom_site_type_symbol
_atom_site_label
_atom_site_fract_x
_atom_site_fract_y
_atom_site_fract_z
_atom_site_U_iso_or_equiv
_atom_site_adp_type
_atom_site_calc_flag
_atom_site_refinement_flags
_atom_site_occupancy
_atom_site_symmetry_multiplicity
Co Co1 0.5000 0.5000 0.0000 0.03637(17) Uani d S 1 2
N N1 0.92944(16) 0.6118(2) 0.05822(9) 0.0418(5) Uani d . 1 1
H H1 1.0091 0.6117 0.0491 0.050 Uiso calc R 1 1
N N2 0.70243(16) 0.5782(2) 0.04395(9) 0.0412(5) Uani d . 1 1
N N3 0.5249(2) 0.5748(3) -0.09720(10) 0.0615(6) Uani d . 1 1
H H3A 0.6148 0.5873 -0.0949 0.074 Uiso calc R 1 1
H H3B 0.4972 0.4981 -0.1258 0.074 Uiso calc R 1 1
N N4 0.4168(2) 0.7172(3) 0.02120(11) 0.0583(6) Uani d . 1 1
H H4A 0.3484 0.6978 0.0419 0.070 Uiso calc R 1 1
H H4B 0.4822 0.7657 0.0505 0.070 Uiso calc R 1 1
O O1 0.81717(15) 0.4817(2) -0.03302(8) 0.0642(6) Uani d . 1 1
O O2 0.66668(15) 0.6952(2) 0.13808(8) 0.0539(5) Uani d . 1 1
C C1 0.8178(2) 0.5516(3) 0.01896(11) 0.0435(6) Uani d . 1 1
C C2 0.7420(2) 0.6519(3) 0.10189(11) 0.0392(5) Uani d . 1 1
C C3 0.89906(19) 0.6768(3) 0.11802(10) 0.0350(5) Uani d . 1 1
C C4 0.9728(2) 0.5888(3) 0.17903(11) 0.0370(5) Uani d . 1 1
C C5 0.9063(3) 0.5142(3) 0.22210(12) 0.0478(6) Uani d . 1 1
H H5 0.8117 0.5177 0.2147 0.057 Uiso calc R 1 1
C C6 0.9794(3) 0.4346(3) 0.27608(14) 0.0630(7) Uani d . 1 1
H H6 0.9333 0.3851 0.3045 0.076 Uiso calc R 1 1
C C7 1.1180(4) 0.4283(4) 0.28789(15) 0.0725(9) Uani d . 1 1
H H7 1.1664 0.3750 0.3242 0.087 Uiso calc R 1 1
C C8 1.1861(3) 0.5014(4) 0.24573(17) 0.0729(9) Uani d . 1 1
H H8 1.2808 0.4970 0.2534 0.087 Uiso calc R 1 1
C C9 1.1138(2) 0.5813(3) 0.19190(13) 0.0555(7) Uani d . 1 1
H H9 1.1607 0.6309 0.1639 0.067 Uiso calc R 1 1
C C10 0.9329(2) 0.8457(3) 0.12697(11) 0.0405(5) Uani d . 1 1
C C11 1.0033(3) 0.9222(3) 0.08683(14) 0.0627(7) Uani d . 1 1
H H11 1.0304 0.8712 0.0524 0.075 Uiso calc R 1 1
C C12 1.0341(4) 1.0768(4) 0.09782(17) 0.0823(10) Uani d . 1 1
H H12 1.0823 1.1282 0.0708 0.099 Uiso calc R 1 1
C C13 0.9935(3) 1.1521(4) 0.14804(17) 0.0768(10) Uani d . 1 1
H H13 1.0125 1.2553 0.1545 0.092 Uiso calc R 1 1
C C14 0.9256(3) 1.0773(3) 0.18856(16) 0.0663(8) Uani d . 1 1
H H14 0.8990 1.1289 0.2230 0.080 Uiso calc R 1 1
C C15 0.8962(2) 0.9249(3) 0.17859(13) 0.0514(6) Uani d . 1 1
H H15 0.8508 0.8741 0.2069 0.062 Uiso calc R 1 1
C C16 0.4548(6) 0.7161(5) -0.12703(18) 0.1266(19) Uani d . 1 1
H H16A 0.3618 0.6906 -0.1486 0.152 Uiso calc R 1 1
H H16B 0.5005 0.7526 -0.1609 0.152 Uiso calc R 1 1
C C17 0.4511(6) 0.8423(5) -0.0788(2) 0.1254(17) Uani d . 1 1
H H17A 0.5435 0.8589 -0.0540 0.150 Uiso calc R 1 1
H H17B 0.4228 0.9343 -0.1039 0.150 Uiso calc R 1 1
C C18 0.3650(5) 0.8236(4) -0.0320(2) 0.1069(15) Uani d . 1 1
H H18A 0.2760 0.7890 -0.0555 0.128 Uiso calc R 1 1
H H18B 0.3529 0.9220 -0.0128 0.128 Uiso calc R 1 1

loop_
_atom_site_aniso_label
_atom_site_aniso_U_11
_atom_site_aniso_U_22
_atom_site_aniso_U_33
_atom_site_aniso_U_12
_atom_site_aniso_U_13
_atom_site_aniso_U_23
Co1 0.0217(2) 0.0489(3) 0.0374(3) 0.00008(18) 0.00402(16) -0.0121(2)
N1 0.0222(9) 0.0644(13) 0.0398(10) -0.0066(8) 0.0089(7) -0.0201(9)
N2 0.0228(9) 0.0589(13) 0.0419(10) -0.0021(8) 0.0073(7) -0.0200(9)
N3 0.0480(12) 0.0901(18) 0.0444(12) -0.0201(12) 0.0055(9) -0.0083(12)
N4 0.0365(11) 0.0634(15) 0.0690(15) 0.0073(10) -0.0021(10) -0.0241(12)
O1 0.0278(8) 0.1144(17) 0.0514(10) -0.0071(9) 0.0108(7) -0.0475(11)
O2 0.0294(8) 0.0796(13) 0.0547(10) -0.0015(8) 0.0131(7) -0.0340(9)
C1 0.0249(10) 0.0628(16) 0.0426(13) -0.0021(10) 0.0068(9) -0.0168(11)
C2 0.0266(10) 0.0497(14) 0.0410(12) -0.0001(10) 0.0068(9) -0.0134(11)
C3 0.0243(10) 0.0445(13) 0.0361(11) -0.0024(9) 0.0062(8) -0.0114(10)
C4 0.0320(11) 0.0368(13) 0.0410(12) -0.0042(9) 0.0056(9) -0.0123(10)
C5 0.0460(13) 0.0482(15) 0.0509(14) -0.0082(11) 0.0143(11) -0.0066(12)
C6 0.084(2) 0.0521(17) 0.0553(17) -0.0086(15) 0.0196(15) 0.0014(14)
C7 0.086(2) 0.062(2) 0.0620(19) 0.0063(17) -0.0028(16) 0.0124(16)
C8 0.0444(15) 0.083(2) 0.081(2) 0.0034(15) -0.0087(14) 0.0110(18)
C9 0.0341(12) 0.0646(18) 0.0640(17) -0.0067(12) 0.0022(11) 0.0078(14)
C10 0.0319(11) 0.0443(14) 0.0405(12) -0.0013(10) -0.0032(9) -0.0016(10)
C11 0.0733(18) 0.0644(19) 0.0480(15) -0.0186(15) 0.0075(13) -0.0012(14)
C12 0.097(3) 0.071(2) 0.071(2) -0.029(2) 0.0016(18) 0.0202(18)
C13 0.089(2) 0.0456(17) 0.081(2) -0.0035(16) -0.0157(18) -0.0020(17)
C14 0.0643(18) 0.0494(18) 0.079(2) 0.0019(14) 0.0018(15) -0.0148(16)
C15 0.0469(14) 0.0455(15) 0.0602(16) -0.0001(12) 0.0077(12) -0.0128(13)
C16 0.230(6) 0.074(3) 0.057(2) -0.036(3) -0.013(3) 0.012(2)
C17 0.201(6) 0.072(3) 0.096(3) -0.007(3) 0.015(3) 0.013(3)
C18 0.120(3) 0.070(2) 0.105(3) 0.030(2) -0.032(3) -0.018(2)

loop_
_atom_type_symbol
_atom_type_description
_atom_type_scat_dispersion_real
_atom_type_scat_dispersion_imag
_atom_type_scat_source
C C 0.0033 0.0016 'International Tables Vol C Tables 4.2.6.8 and 6.1.1.4'
H H 0.0000 0.0000 'International Tables Vol C Tables 4.2.6.8 and 6.1.1.4'
N N 0.0061 0.0033 'International Tables Vol C Tables 4.2.6.8 and 6.1.1.4'
O O 0.0106 0.0060 'International Tables Vol C Tables 4.2.6.8 and 6.1.1.4'
Co Co 0.3494 0.9721 'International Tables Vol C Tables 4.2.6.8 and 6.1.1.4'

loop_
_geom_angle_atom_site_label_1
_geom_angle_atom_site_label_2
_geom_angle_atom_site_label_3
_geom_angle_site_symmetry_1
_geom_angle_site_symmetry_3
_geom_angle
N2 Co1 N2 3_665 . 180.00(10)
N2 Co1 N4 3_665 3_665 90.18(7)
N2 Co1 N4 . 3_665 89.82(7)
N2 Co1 N4 3_665 . 89.82(7)
N2 Co1 N4 . . 90.18(7)
N4 Co1 N4 3_665 . 180.00(12)
N2 Co1 N3 3_665 3_665 90.51(7)
N2 Co1 N3 . 3_665 89.49(7)
N4 Co1 N3 3_665 3_665 92.65(10)
N4 Co1 N3 . 3_665 87.35(10)
N2 Co1 N3 3_665 . 89.49(7)
N2 Co1 N3 . . 90.51(7)
N4 Co1 N3 3_665 . 87.35(10)
N4 Co1 N3 . . 92.65(10)
N3 Co1 N3 3_665 . 180.00(13)
C1 N1 C3 . . 111.68(16)
C1 N1 H1 . . 124.2
C3 N1 H1 . . 124.2
C2 N2 C1 . . 107.61(17)
C2 N2 Co1 . . 126.99(13)
C1 N2 Co1 . . 125.27(14)
C16 N3 Co1 . . 119.6(2)
C16 N3 H3A . . 107.4
Co1 N3 H3A . . 107.4
C16 N3 H3B . . 107.4
Co1 N3 H3B . . 107.4
H3A N3 H3B . . 106.9
C18 N4 Co1 . . 120.3(2)
C18 N4 H4A . . 107.2
Co1 N4 H4A . . 107.2
C18 N4 H4B . . 107.2
Co1 N4 H4B . . 107.2
H4A N4 H4B . . 106.9
O1 C1 N1 . . 124.70(19)
O1 C1 N2 . . 123.96(19)
N1 C1 N2 . . 111.35(19)
O2 C2 N2 . . 125.96(19)
O2 C2 C3 . . 123.48(19)
N2 C2 C3 . . 110.56(17)
N1 C3 C10 . . 113.85(19)
N1 C3 C4 . . 110.53(17)
C10 C3 C4 . . 109.62(17)
N1 C3 C2 . . 98.61(15)
C10 C3 C2 . . 110.65(17)
C4 C3 C2 . . 113.27(18)
C9 C4 C5 . . 117.8(2)
C9 C4 C3 . . 118.5(2)
C5 C4 C3 . . 123.67(19)
C6 C5 C4 . . 120.7(2)
C6 C5 H5 . . 119.6
C4 C5 H5 . . 119.6
C7 C6 C5 . . 120.6(3)
C7 C6 H6 . . 119.7
C5 C6 H6 . . 119.7
C6 C7 C8 . . 119.6(3)
C6 C7 H7 . . 120.2
C8 C7 H7 . . 120.2
C7 C8 C9 . . 120.0(3)
C7 C8 H8 . . 120.0
C9 C8 H8 . . 120.0
C4 C9 C8 . . 121.2(3)
C4 C9 H9 . . 119.4
C8 C9 H9 . . 119.4
C11 C10 C15 . . 118.3(2)
C11 C10 C3 . . 122.2(2)
C15 C10 C3 . . 119.5(2)
C10 C11 C12 . . 120.0(3)
C10 C11 H11 . . 120.0
C12 C11 H11 . . 120.0
C13 C12 C11 . . 120.2(3)
C13 C12 H12 . . 119.9
C11 C12 H12 . . 119.9
C14 C13 C12 . . 120.4(3)
C14 C13 H13 . . 119.8
C12 C13 H13 . . 119.8
C13 C14 C15 . . 119.9(3)
C13 C14 H14 . . 120.1
C15 C14 H14 . . 120.1
C14 C15 C10 . . 121.2(3)
C14 C15 H15 . . 119.4
C10 C15 H15 . . 119.4
N3 C16 C17 . . 114.6(3)
N3 C16 H16A . . 108.6
C17 C16 H16A . . 108.6
N3 C16 H16B . . 108.6
C17 C16 H16B . . 108.6
H16A C16 H16B . . 107.6
C18 C17 C16 . . 117.9(4)
C18 C17 H17A . . 107.8
C16 C17 H17A . . 107.8
C18 C17 H17B . . 107.8
C16 C17 H17B . . 107.8
H17A C17 H17B . . 107.2
C17 C18 N4 . . 114.5(4)
C17 C18 H18A . . 108.6
N4 C18 H18A . . 108.6
C17 C18 H18B . . 108.6
N4 C18 H18B . . 108.6
H18A C18 H18B . . 107.6

loop_
_geom_bond_atom_site_label_1
_geom_bond_atom_site_label_2
_geom_bond_site_symmetry_2
_geom_bond_distance
_geom_bond_publ_flag
Co1 N2 3_665 2.1531(16) ?
Co1 N2 . 2.1531(16) y
Co1 N4 3_665 2.165(2) ?
Co1 N4 . 2.165(2) y
Co1 N3 3_665 2.180(2) ?
Co1 N3 . 2.180(2) y
N1 C1 . 1.343(3) ?
N1 C3 . 1.453(3) ?
N1 H1 . 0.8600 ?
N2 C2 . 1.345(3) ?
N2 C1 . 1.385(3) ?
N3 C16 . 1.494(5) ?
N3 H3A . 0.9000 ?
N3 H3B . 0.9000 ?
N4 C18 . 1.452(4) ?
N4 H4A . 0.9000 ?
N4 H4B . 0.9000 ?
O1 C1 . 1.237(3) ?
O2 C2 . 1.232(2) ?
C2 C3 . 1.555(3) ?
C3 C10 . 1.525(3) ?
C3 C4 . 1.529(3) ?
C4 C9 . 1.384(3) ?
C4 C5 . 1.387(3) ?
C5 C6 . 1.387(4) ?
C5 H5 . 0.9300 ?
C6 C7 . 1.361(4) ?
C6 H6 . 0.9300 ?
C7 C8 . 1.377(4) ?
C7 H7 . 0.9300 ?
C8 C9 . 1.384(4) ?
C8 H8 . 0.9300 ?
C9 H9 . 0.9300 ?
C10 C11 . 1.375(3) ?
C10 C15 . 1.389(3) ?
C11 C12 . 1.401(5) ?
C11 H11 . 0.9300 ?
C12 C13 . 1.366(5) ?
C12 H12 . 0.9300 ?
C13 C14 . 1.358(4) ?
C13 H13 . 0.9300 ?
C14 C15 . 1.378(4) ?
C14 H14 . 0.9300 ?
C15 H15 . 0.9300 ?
C16 C17 . 1.498(6) ?
C16 H16A . 0.9700 ?
C16 H16B . 0.9700 ?
C17 C18 . 1.438(6) ?
C17 H17A . 0.9700 ?
C17 H17B . 0.9700 ?
C18 H18A . 0.9700 ?
C18 H18B . 0.9700 ?

loop_
_geom_hbond_atom_site_label_D
_geom_hbond_atom_site_label_H
_geom_hbond_atom_site_label_A
_geom_hbond_site_symmetry_A
_geom_hbond_distance_DH
_geom_hbond_distance_HA
_geom_hbond_distance_DA
_geom_hbond_angle_DHA
N3 H3A O1 . 0.90 2.35 3.061(3) 136.2
N4 H4B O2 . 0.90 2.38 3.095(3) 136.6
C5 H5 O2 . 0.93 2.46 3.089(3) 125
N1 H1 O1 3_765 0.86 2.02 2.825(2) 155.9
N3 H3B O2 3_665 0.90 2.34 3.057(3) 136.5
N4 H4A O1 3_665 0.90 2.27 2.979(3) 135.5
C6 H6 O2 2_645 0.93 2.39 3.293(3) 165

loop_
_geom_torsion_atom_site_label_1
_geom_torsion_atom_site_label_2
_geom_torsion_atom_site_label_3
_geom_torsion_atom_site_label_4
_geom_torsion_site_symmetry_1
_geom_torsion
N4 Co1 N2 C2 3_665 -133.8(2)
N4 Co1 N2 C2 . 46.2(2)
N3 Co1 N2 C2 3_665 -41.2(2)
N3 Co1 N2 C2 . 138.8(2)
N4 Co1 N2 C1 3_665 41.5(2)
N4 Co1 N2 C1 . -138.5(2)
N3 Co1 N2 C1 3_665 134.1(2)
N3 Co1 N2 C1 . -45.9(2)
N2 Co1 N3 C16 3_665 75.1(2)
N2 Co1 N3 C16 . -104.9(2)
N4 Co1 N3 C16 3_665 165.3(2)
N4 Co1 N3 C16 . -14.7(2)
N2 Co1 N4 C18 3_665 -72.1(3)
N2 Co1 N4 C18 . 107.9(3)
N3 Co1 N4 C18 3_665 -162.7(3)
N3 Co1 N4 C18 . 17.3(3)
C3 N1 C1 O1 . -175.7(3)
C3 N1 C1 N2 . 4.5(3)
C2 N2 C1 O1 . 177.8(3)
Co1 N2 C1 O1 . 1.7(4)
C2 N2 C1 N1 . -2.4(3)
Co1 N2 C1 N1 . -178.51(16)
C1 N2 C2 O2 . 179.5(3)
Co1 N2 C2 O2 . -4.5(4)
C1 N2 C2 C3 . -0.4(3)
Co1 N2 C2 C3 . 175.61(15)
C1 N1 C3 C10 . -121.4(2)
C1 N1 C3 C4 . 114.7(2)
C1 N1 C3 C2 . -4.2(2)
O2 C2 C3 N1 . -177.2(2)
N2 C2 C3 N1 . 2.7(2)
O2 C2 C3 C10 . -57.6(3)
N2 C2 C3 C10 . 122.3(2)
O2 C2 C3 C4 . 66.0(3)
N2 C2 C3 C4 . -114.1(2)
N1 C3 C4 C9 . 59.8(3)
C10 C3 C4 C9 . -66.5(3)
C2 C3 C4 C9 . 169.3(2)
N1 C3 C4 C5 . -119.5(2)
C10 C3 C4 C5 . 114.2(2)
C2 C3 C4 C5 . -9.9(3)
C9 C4 C5 C6 . -0.2(4)
C3 C4 C5 C6 . 179.1(2)
C4 C5 C6 C7 . 0.1(4)
C5 C6 C7 C8 . -0.2(5)
C6 C7 C8 C9 . 0.3(5)
C5 C4 C9 C8 . 0.4(4)
C3 C4 C9 C8 . -179.0(3)
C7 C8 C9 C4 . -0.5(5)
N1 C3 C10 C11 . -8.7(3)
C4 C3 C10 C11 . 115.7(2)
C2 C3 C10 C11 . -118.6(2)
N1 C3 C10 C15 . 173.60(19)
C4 C3 C10 C15 . -62.0(3)
C2 C3 C10 C15 . 63.6(3)
C15 C10 C11 C12 . -1.1(4)
C3 C10 C11 C12 . -178.9(2)
C10 C11 C12 C13 . -0.5(5)
C11 C12 C13 C14 . 1.4(5)
C12 C13 C14 C15 . -0.7(5)
C13 C14 C15 C10 . -1.0(4)
C11 C10 C15 C14 . 1.8(4)
C3 C10 C15 C14 . 179.6(2)
Co1 N3 C16 C17 . 38.1(5)
N3 C16 C17 C18 . -70.4(6)
C16 C17 C18 N4 . 74.0(5)
Co1 N4 C18 C17 . -44.7(4)
